data_7209031
loop_
_publ_author_name
'Argyle, Victoria J.'
'Woods, Laura M.'
'Roxburgh, Marina'
'Hanton, Lyall R.'

_publ_section_title
;
 Triflate anion and ligand influences in silver(i) coordination polymers
 of four isomeric dipyridyl ketone oximes
;
_journal_issue 1
_journal_name_full CrystEngComm
_journal_page_first 120
_journal_paper_doi 10.1039/c2ce26449h
_journal_volume 15
_journal_year 2013
_chemical_formula_sum 'C44 H36 Ag2 F0 N12 O4 S0'
_chemical_formula_weight 1012.59
_chemical_name_systematic
;
?
;
_space_group_IT_number 15
_symmetry_cell_setting monoclinic
_symmetry_space_group_name_Hall '-C 2yc'
_symmetry_space_group_name_H-M 'C 1 2/c 1'
_atom_sites_solution_hydrogens geom
_atom_sites_solution_primary direct
_atom_sites_solution_secondary difmap
_audit_creation_method SHELXL-97
_cell_angle_alpha 90.00
_cell_angle_beta 91.412(3)
_cell_angle_gamma 90.00
_cell_formula_units_Z 2
_cell_length_a 34.844(3)
_cell_length_b 13.5225(11)
_cell_length_c 6.7362(5)
_cell_measurement_reflns_used 5671
_cell_measurement_temperature 90(2)
_cell_measurement_theta_max 24.62
_cell_measurement_theta_min 2.31
_cell_volume 3173.0(4)
_computing_cell_refinement 'Bruker SAINT'
_computing_data_collection 'Bruker APEX2'
_computing_data_reduction 'Bruker SAINT'
_computing_molecular_graphics 'Bruker SHELXTL'
_computing_publication_material 'Bruker SHELXTL'
_computing_structure_refinement 'SHELXL-97 (Sheldrick, 2008)'
_computing_structure_solution 'SHELXS-97 (Sheldrick, 2008)'
_diffrn_ambient_temperature 90(2)
_diffrn_measured_fraction_theta_full 0.993
_diffrn_measured_fraction_theta_max 0.993
_diffrn_measurement_device_type 'Bruker APEX-II CCD'
_diffrn_measurement_method '\f and \w scans'
_diffrn_radiation_monochromator graphite
_diffrn_radiation_source 'fine-focus sealed tube'
_diffrn_radiation_type MoK\a
_diffrn_radiation_wavelength 0.71073
_diffrn_reflns_av_R_equivalents 0.0377
_diffrn_reflns_av_sigmaI/netI 0.0401
_diffrn_reflns_limit_h_max 32
_diffrn_reflns_limit_h_min -40
_diffrn_reflns_limit_k_max 15
_diffrn_reflns_limit_k_min -15
_diffrn_reflns_limit_l_max 7
_diffrn_reflns_limit_l_min -5
_diffrn_reflns_number 10121
_diffrn_reflns_theta_full 24.64
_diffrn_reflns_theta_max 24.64
_diffrn_reflns_theta_min 1.17
_diffrn_standards_number 0
_exptl_absorpt_coefficient_mu 0.656
_exptl_absorpt_correction_T_max 0.7451
_exptl_absorpt_correction_T_min 0.6300
_exptl_absorpt_correction_type multi-scan
_exptl_absorpt_process_details 'SADABS (Bruker, 2004)'
_exptl_crystal_colour colourless
_exptl_crystal_density_diffrn 1.060
_exptl_crystal_density_method 'not measured'
_exptl_crystal_description rhomb
_exptl_crystal_F_000 1020
_exptl_crystal_size_max 0.49
_exptl_crystal_size_mid 0.12
_exptl_crystal_size_min 0.11
_platon_squeeze_details
;
;
_refine_diff_density_max 1.393
_refine_diff_density_min -0.423
_refine_diff_density_rms 0.112
_refine_ls_extinction_method none
_refine_ls_goodness_of_fit_ref 1.189
_refine_ls_hydrogen_treatment constr
_refine_ls_matrix_type full
_refine_ls_number_parameters 142
_refine_ls_number_reflns 2660
_refine_ls_number_restraints 0
_refine_ls_restrained_S_all 1.189
_refine_ls_R_factor_all 0.0654
_refine_ls_R_factor_gt 0.0578
_refine_ls_shift/su_max 0.000
_refine_ls_shift/su_mean 0.000
_refine_ls_structure_factor_coef Fsqd
_refine_ls_weighting_details 'calc w=1/[\s^2^(Fo^2^)+(0.0629P)^2^+19.7671P] where P=(Fo^2^+2Fc^2^)/3'
_refine_ls_weighting_scheme calc
_refine_ls_wR_factor_gt 0.1581
_refine_ls_wR_factor_ref 0.1621
_reflns_number_gt 2330
_reflns_number_total 2660
_reflns_threshold_expression >2\s(I)
_cod_data_source_file c2ce26449h.txt
_cod_data_source_block slmw56_t7_complex1
_cod_depositor_comments
;
The following automatic conversions were performed:

'_symmetry_cell_setting' value 'Monoclinic' changed to 'monoclinic'
according to /home/saulius/struct/CIF-dictionaries/cif_core.dic
dictionary named 'cif_core.dic' version 2.4.2 from 2011-04-26.

Automatic conversion script
Id: cif_fix_values 1891 2012-01-12 08:04:46Z andrius 
;
_cod_original_sg_symbol_H-M 'C2/c '
_cod_database_code 7209031

loop_
_symmetry_equiv_pos_as_xyz
'x, y, z'
'-x, y, -z+1/2'
'x+1/2, y+1/2, z'
'-x+1/2, y+1/2, -z+1/2'
'-x, -y, -z'
'x, -y, z-1/2'
'-x+1/2, -y+1/2, -z'
'x+1/2, -y+1/2, z-1/2'

loop_
_atom_site_label
_atom_site_type_symbol
_atom_site_fract_x
_atom_site_fract_y
_atom_site_fract_z
_atom_site_U_iso_or_equiv
_atom_site_adp_type
_atom_site_occupancy
_atom_site_symmetry_multiplicity
_atom_site_calc_flag
_atom_site_refinement_flags
Ag1 Ag 1.0000 0.0000 0.0000 0.0370(3) Uani 1 2 d S
C2 C 0.87949(13) -0.0323(3) 0.1518(7) 0.0211(10) Uani 1 1 d .
H1 H 0.8633 -0.0863 0.1688 0.025 Uiso 1 1 calc R
C1 C 0.91706(14) -0.0469(4) 0.1121(7) 0.0265(11) Uani 1 1 d .
H2 H 0.9260 -0.1116 0.1047 0.032 Uiso 1 1 calc R
C5 C 0.92808(15) 0.1200(4) 0.0996(8) 0.0334(12) Uani 1 1 d .
H3 H 0.9448 0.1728 0.0818 0.040 Uiso 1 1 calc R
C4 C 0.89100(14) 0.1407(4) 0.1408(7) 0.0274(11) Uani 1 1 d .
H4 H 0.8829 0.2060 0.1515 0.033 Uiso 1 1 calc R
C3 C 0.86509(13) 0.0633(3) 0.1669(6) 0.0213(10) Uani 1 1 d .
C6 C 0.82434(12) 0.0822(3) 0.2158(6) 0.0190(9) Uani 1 1 d .
C7 C 0.80930(12) 0.1855(3) 0.2007(7) 0.0194(10) Uani 1 1 d .
C8 C 0.80551(14) 0.2334(4) 0.0189(8) 0.0280(11) Uani 1 1 d .
H8 H 0.8140 0.2034 -0.0962 0.034 Uiso 1 1 calc R
C9 C 0.78903(14) 0.3257(4) 0.0111(8) 0.0292(11) Uani 1 1 d .
H9 H 0.7866 0.3567 -0.1118 0.035 Uiso 1 1 calc R
C10 C 0.78092(14) 0.3292(4) 0.3443(9) 0.0337(12) Uani 1 1 d .
H10 H 0.7727 0.3625 0.4564 0.040 Uiso 1 1 calc R
C11 C 0.79737(15) 0.2353(4) 0.3690(8) 0.0286(11) Uani 1 1 d .
H11 H 0.8002 0.2071 0.4943 0.034 Uiso 1 1 calc R
N1 N 0.94226(12) 0.0275(3) 0.0828(6) 0.0294(10) Uani 1 1 d .
N3 N 0.80350(11) 0.0087(3) 0.2631(6) 0.0237(9) Uani 1 1 d .
N2 N 0.77644(11) 0.3729(3) 0.1692(7) 0.0283(9) Uani 1 1 d .
O1 O 0.76615(9) 0.0367(2) 0.3003(5) 0.0231(7) Uani 1 1 d .
H1A H 0.7536 -0.0122 0.3306 0.028 Uiso 1 1 calc R

loop_
_atom_site_aniso_label
_atom_site_aniso_U_11
_atom_site_aniso_U_22
_atom_site_aniso_U_33
_atom_site_aniso_U_23
_atom_site_aniso_U_13
_atom_site_aniso_U_12
Ag1 0.0202(3) 0.0547(4) 0.0363(4) 0.0031(3) 0.0051(2) 0.0090(2)
C2 0.020(2) 0.019(2) 0.024(3) 0.0003(18) -0.0009(19) -0.0017(18)
C1 0.029(3) 0.026(3) 0.024(3) -0.003(2) -0.003(2) 0.008(2)
C5 0.030(3) 0.033(3) 0.038(3) 0.005(2) 0.007(2) -0.006(2)
C4 0.027(3) 0.021(2) 0.034(3) 0.000(2) 0.001(2) 0.003(2)
C3 0.025(2) 0.022(2) 0.017(2) 0.0013(19) 0.0026(18) 0.0044(19)
C6 0.020(2) 0.020(2) 0.017(2) -0.0015(17) -0.0003(17) 0.0011(18)
C7 0.010(2) 0.016(2) 0.032(3) 0.0025(19) 0.0037(18) -0.0008(16)
C8 0.028(3) 0.024(2) 0.031(3) -0.003(2) 0.004(2) 0.002(2)
C9 0.033(3) 0.022(2) 0.033(3) 0.002(2) 0.005(2) 0.003(2)
C10 0.027(3) 0.025(3) 0.049(4) -0.010(2) 0.013(2) 0.000(2)
C11 0.035(3) 0.020(2) 0.032(3) -0.005(2) 0.010(2) -0.003(2)
N1 0.028(2) 0.038(2) 0.023(2) 0.0016(18) 0.0025(17) 0.0059(18)
N3 0.020(2) 0.017(2) 0.035(2) 0.0009(16) 0.0056(17) 0.0021(15)
N2 0.024(2) 0.017(2) 0.044(3) 0.0039(19) 0.0051(18) 0.0030(16)
O1 0.0190(17) 0.0166(15) 0.034(2) 0.0032(13) 0.0070(13) -0.0006(13)

loop_
_atom_type_symbol
_atom_type_description
_atom_type_scat_dispersion_real
_atom_type_scat_dispersion_imag
_atom_type_scat_source
C C 0.0033 0.0016 'International Tables Vol C Tables 4.2.6.8 and 6.1.1.4'
H H 0.0000 0.0000 'International Tables Vol C Tables 4.2.6.8 and 6.1.1.4'
N N 0.0061 0.0033 'International Tables Vol C Tables 4.2.6.8 and 6.1.1.4'
O O 0.0106 0.0060 'International Tables Vol C Tables 4.2.6.8 and 6.1.1.4'
F F 0.0171 0.0103 'International Tables Vol C Tables 4.2.6.8 and 6.1.1.4'
S S 0.1246 0.1234 'International Tables Vol C Tables 4.2.6.8 and 6.1.1.4'
Ag Ag -0.8971 1.1015 'International Tables Vol C Tables 4.2.6.8 and 6.1.1.4'

loop_
_geom_angle_atom_site_label_1
_geom_angle_atom_site_label_2
_geom_angle_atom_site_label_3
_geom_angle
_geom_angle_site_symmetry_1
_geom_angle_site_symmetry_3
N1 Ag1 N1 180.00(7) . 5_755
N1 Ag1 Ag1 106.55(11) . 2_754
N1 Ag1 Ag1 73.45(11) 5_755 2_754
N1 Ag1 Ag1 73.45(11) . 2_755
N1 Ag1 Ag1 106.55(11) 5_755 2_755
Ag1 Ag1 Ag1 180.0 2_754 2_755
C1 C2 C3 120.1(4) . .
N1 C1 C2 123.6(5) . .
N1 C5 C4 124.1(5) . .
C5 C4 C3 119.5(5) . .
C2 C3 C4 116.9(4) . .
C2 C3 C6 121.6(4) . .
C4 C3 C6 121.5(4) . .
N3 C6 C3 118.3(4) . .
N3 C6 C7 123.0(4) . .
C3 C6 C7 118.7(4) . .
C8 C7 C11 118.0(4) . .
C8 C7 C6 121.4(4) . .
C11 C7 C6 120.5(4) . .
C9 C8 C7 119.2(5) . .
N2 C9 C8 123.6(5) . .
N2 C10 C11 123.3(5) . .
C7 C11 C10 118.1(5) . .
C5 N1 C1 115.9(4) . .
C5 N1 Ag1 122.2(3) . .
C1 N1 Ag1 121.9(3) . .
C6 N3 O1 112.1(4) . .
C10 N2 C9 117.8(4) . .

loop_
_geom_bond_atom_site_label_1
_geom_bond_atom_site_label_2
_geom_bond_distance
_geom_bond_site_symmetry_2
Ag1 N1 2.134(4) .
Ag1 N1 2.134(4) 5_755
Ag1 Ag1 3.3680 2_754
Ag1 Ag1 3.3680 2_755
C2 C1 1.357(7) .
C2 C3 1.392(7) .
C1 N1 1.354(7) .
C5 N1 1.351(7) .
C5 C4 1.357(7) .
C4 C3 1.397(7) .
C3 C6 1.487(6) .
C6 N3 1.275(6) .
C6 C7 1.496(6) .
C7 C8 1.389(7) .
C7 C11 1.391(7) .
C8 C9 1.374(7) .
C9 N2 1.326(6) .
C10 N2 1.325(7) .
C10 C11 1.401(7) .
N3 O1 1.384(5) .

loop_
_platon_squeeze_void_nr
_platon_squeeze_void_average_x
_platon_squeeze_void_average_y
_platon_squeeze_void_average_z
_platon_squeeze_void_volume
_platon_squeeze_void_count_electrons
_platon_squeeze_void_content
1 0.000 0.500 -0.049 679 135 ' '
2 0.500 0.000 -0.043 679 135 ' '
